data_7007564
loop_
_publ_author_name
'Hebden, Travis J.'
'Brennessel, William W.'
'Flaschenriem, Christine J.'
'Holland, Patrick L.'

_publ_section_title
;
 A dinucleating ligand related to the beta-diketiminates.
;
_journal_issue 32
_journal_name_full 'Dalton transactions (Cambridge, England : 2003)'
_journal_page_first 3855
_journal_page_last 3857
_journal_paper_doi 10.1039/b607440e
_journal_year 2006
_chemical_formula_moiety 'C44 H60 N4'
_chemical_formula_sum 'C44 H60 N4'
_chemical_formula_weight 644.96
_chemical_name_common HolTH02
_chemical_name_systematic
;
?
;
_space_group_IT_number 15
_symmetry_cell_setting monoclinic
_symmetry_space_group_name_Hall '-C 2yc'
_symmetry_space_group_name_H-M 'C 1 2/c 1'
_atom_sites_solution_hydrogens geom
_atom_sites_solution_primary direct
_atom_sites_solution_secondary difmap
_audit_creation_method SHELXL-97
_cell_angle_alpha 90.00
_cell_angle_beta 100.347(3)
_cell_angle_gamma 90.00
_cell_formula_units_Z 4
_cell_length_a 17.384(3)
_cell_length_b 17.457(3)
_cell_length_c 13.119(2)
_cell_measurement_reflns_used 6457
_cell_measurement_temperature 100.0(1)
_cell_measurement_theta_max 27.7935
_cell_measurement_theta_min 2.3335
_cell_volume 3916.5(11)
_computing_cell_refinement 'Bruker SMART'
_computing_data_collection 'Bruker SMART'
_computing_data_reduction 'Bruker SAINT'
_computing_molecular_graphics 'Bruker SHELXTL'
_computing_publication_material 'Bruker SHELXTL'
_computing_structure_refinement 'SHELXL-97 (Sheldrick, 1997)'
_computing_structure_solution 'SHELXS-97 (Sheldrick, 1990)'
_diffrn_ambient_temperature 100.0(1)
_diffrn_measured_fraction_theta_full 0.996
_diffrn_measured_fraction_theta_max 0.996
_diffrn_measurement_device_type 'Bruker SMART APEX II CCD Platform'
_diffrn_measurement_method 'area detector, \w scans per \f'
_diffrn_radiation_monochromator graphite
_diffrn_radiation_source 'fine-focus sealed tube'
_diffrn_radiation_type MoK\a
_diffrn_radiation_wavelength 0.71073
_diffrn_reflns_av_R_equivalents 0.0501
_diffrn_reflns_av_sigmaI/netI 0.0404
_diffrn_reflns_limit_h_max 23
_diffrn_reflns_limit_h_min -23
_diffrn_reflns_limit_k_max 23
_diffrn_reflns_limit_k_min -23
_diffrn_reflns_limit_l_max 17
_diffrn_reflns_limit_l_min -17
_diffrn_reflns_number 25674
_diffrn_reflns_theta_full 28.40
_diffrn_reflns_theta_max 28.40
_diffrn_reflns_theta_min 1.67
_exptl_absorpt_coefficient_mu 0.064
_exptl_absorpt_correction_T_max 0.992
_exptl_absorpt_correction_T_min 0.986
_exptl_absorpt_correction_type multi-scan
_exptl_absorpt_process_details 'SADABS, R. Blessing, 1995'
_exptl_crystal_colour colorless
_exptl_crystal_density_diffrn 1.094
_exptl_crystal_density_method 'not measured'
_exptl_crystal_description needle
_exptl_crystal_F_000 1408
_exptl_crystal_size_max 0.43
_exptl_crystal_size_mid 0.18
_exptl_crystal_size_min 0.12
_refine_diff_density_max 0.476
_refine_diff_density_min -0.227
_refine_diff_density_rms 0.056
_refine_ls_extinction_method none
_refine_ls_goodness_of_fit_ref 1.036
_refine_ls_hydrogen_treatment constr
_refine_ls_matrix_type full
_refine_ls_number_parameters 224
_refine_ls_number_reflns 4921
_refine_ls_number_restraints 0
_refine_ls_restrained_S_all 1.036
_refine_ls_R_factor_all 0.0680
_refine_ls_R_factor_gt 0.0529
_refine_ls_shift/su_max 0.002
_refine_ls_shift/su_mean 0.000
_refine_ls_structure_factor_coef Fsqd
_refine_ls_weighting_details 'calc w=1/[\s^2^(Fo^2^)+(0.0836P)^2^+1.8746P] where P=(Fo^2^+2Fc^2^)/3'
_refine_ls_weighting_scheme calc
_refine_ls_wR_factor_gt 0.1381
_refine_ls_wR_factor_ref 0.1509
_reflns_number_gt 3847
_reflns_number_total 4921
_reflns_threshold_expression >2sigma(I)
_cod_data_source_file b607440e.txt
_cod_data_source_block 1
_cod_original_cell_volume 3916.3(11)
_cod_database_code 7007564

loop_
_symmetry_equiv_pos_as_xyz
'x, y, z'
'-x, y, -z+1/2'
'x+1/2, y+1/2, z'
'-x+1/2, y+1/2, -z+1/2'
'-x, -y, -z'
'x, -y, z-1/2'
'-x+1/2, -y+1/2, -z'
'x+1/2, -y+1/2, z-1/2'

loop_
_atom_site_label
_atom_site_type_symbol
_atom_site_fract_x
_atom_site_fract_y
_atom_site_fract_z
_atom_site_U_iso_or_equiv
_atom_site_adp_type
_atom_site_occupancy
_atom_site_symmetry_multiplicity
_atom_site_calc_flag
_atom_site_refinement_flags
_atom_site_disorder_assembly
_atom_site_disorder_group
N11 N 0.03894(6) 0.44071(6) 0.77212(7) 0.0217(2) Uani 1 1 d . . .
N3 N 0.22244(6) 0.36872(6) 0.85072(7) 0.0224(2) Uani 1 1 d . . .
C31 C 0.04024(7) 0.57870(6) 0.77205(8) 0.0199(2) Uani 1 1 d . . .
C41 C 0.07653(7) 0.50526(7) 0.79289(8) 0.0196(2) Uani 1 1 d . . .
C61 C 0.18206(7) 0.41863(7) 0.88807(8) 0.0204(2) Uani 1 1 d . . .
C12 C 0.25346(7) 0.37951(7) 0.75899(9) 0.0237(3) Uani 1 1 d . . .
C21 C 0.07991(8) 0.64933(7) 0.79220(9) 0.0253(3) Uani 1 1 d . . .
H21 H 0.1342 0.6499 0.8206 0.030 Uiso 1 1 calc R . .
C51 C 0.16213(7) 0.49732(7) 0.84090(9) 0.0219(2) Uani 1 1 d . . .
H51A H 0.1757 0.5367 0.8954 0.026 Uiso 1 1 calc R . .
H51B H 0.1943 0.5069 0.7871 0.026 Uiso 1 1 calc R . .
C62 C 0.21602(8) 0.34333(7) 0.66721(9) 0.0269(3) Uani 1 1 d . . .
C71 C 0.15896(7) 0.39968(7) 0.99284(9) 0.0247(3) Uani 1 1 d . . .
C22 C 0.32533(8) 0.41760(7) 0.76412(11) 0.0289(3) Uani 1 1 d . . .
C32 C 0.35889(9) 0.41984(8) 0.67524(12) 0.0373(3) Uani 1 1 d . . .
H32 H 0.4074 0.4454 0.6773 0.045 Uiso 1 1 calc R . .
C72 C 0.36642(8) 0.45135(8) 0.86612(12) 0.0340(3) Uani 1 1 d . . .
H72 H 0.3249 0.4708 0.9033 0.041 Uiso 1 1 calc R . .
C52 C 0.25231(10) 0.34777(8) 0.58050(10) 0.0360(3) Uani 1 1 d . . .
H52 H 0.2280 0.3243 0.5176 0.043 Uiso 1 1 calc R . .
C102 C 0.14219(8) 0.29803(8) 0.66774(10) 0.0309(3) Uani 1 1 d . . .
H102 H 0.1101 0.3267 0.7111 0.037 Uiso 1 1 calc R . .
C81 C 0.23085(9) 0.41636(10) 1.07601(10) 0.0409(4) Uani 1 1 d . . .
H81A H 0.2194 0.4032 1.1444 0.061 Uiso 1 1 calc R . .
H81B H 0.2440 0.4709 1.0744 0.061 Uiso 1 1 calc R . .
H81C H 0.2751 0.3856 1.0625 0.061 Uiso 1 1 calc R . .
C42 C 0.32267(10) 0.38538(9) 0.58409(12) 0.0410(4) Uani 1 1 d . . .
H42 H 0.3462 0.3876 0.5241 0.049 Uiso 1 1 calc R . .
C112 C 0.16299(10) 0.22042(8) 0.71949(13) 0.0418(4) Uani 1 1 d . . .
H11A H 0.1917 0.1896 0.6763 0.063 Uiso 1 1 calc R . .
H11B H 0.1149 0.1936 0.7276 0.063 Uiso 1 1 calc R . .
H11C H 0.1957 0.2283 0.7877 0.063 Uiso 1 1 calc R . .
C91 C 0.09063(10) 0.44721(10) 1.01640(11) 0.0422(4) Uani 1 1 d . . .
H91A H 0.0441 0.4371 0.9638 0.063 Uiso 1 1 calc R . .
H91B H 0.1039 0.5017 1.0157 0.063 Uiso 1 1 calc R . .
H91C H 0.0800 0.4333 1.0849 0.063 Uiso 1 1 calc R . .
C122 C 0.09206(10) 0.28716(10) 0.56049(12) 0.0459(4) Uani 1 1 d . . .
H12A H 0.0788 0.3373 0.5286 0.069 Uiso 1 1 calc R . .
H12B H 0.0439 0.2599 0.5671 0.069 Uiso 1 1 calc R . .
H12C H 0.1213 0.2573 0.5169 0.069 Uiso 1 1 calc R . .
C101 C 0.13868(11) 0.31494(9) 0.99669(12) 0.0422(4) Uani 1 1 d . . .
H10A H 0.1235 0.3032 1.0634 0.063 Uiso 1 1 calc R . .
H10B H 0.1843 0.2841 0.9888 0.063 Uiso 1 1 calc R . .
H10C H 0.0952 0.3030 0.9404 0.063 Uiso 1 1 calc R . .
C82 C 0.41073(10) 0.38825(10) 0.93364(14) 0.0512(4) Uani 1 1 d . . .
H82A H 0.3749 0.3461 0.9408 0.077 Uiso 1 1 calc R . .
H82B H 0.4322 0.4091 1.0022 0.077 Uiso 1 1 calc R . .
H82C H 0.4535 0.3692 0.9010 0.077 Uiso 1 1 calc R . .
C92 C 0.41977(10) 0.51848(10) 0.85435(16) 0.0504(4) Uani 1 1 d . . .
H92A H 0.4655 0.5001 0.8273 0.076 Uiso 1 1 calc R . .
H92B H 0.4370 0.5427 0.9220 0.076 Uiso 1 1 calc R . .
H92C H 0.3913 0.5559 0.8061 0.076 Uiso 1 1 calc R . .
C11 C 0.04007(8) 0.71699(7) 0.77068(10) 0.0312(3) Uani 1 1 d . . .
H11 H 0.0671 0.7643 0.7840 0.037 Uiso 1 1 calc R . .

loop_
_atom_site_aniso_label
_atom_site_aniso_U_11
_atom_site_aniso_U_22
_atom_site_aniso_U_33
_atom_site_aniso_U_23
_atom_site_aniso_U_13
_atom_site_aniso_U_12
N11 0.0245(5) 0.0241(5) 0.0158(4) -0.0005(4) 0.0019(4) 0.0005(4)
N3 0.0240(5) 0.0266(5) 0.0160(5) -0.0007(4) 0.0026(4) 0.0002(4)
C31 0.0286(6) 0.0224(6) 0.0090(5) -0.0003(4) 0.0044(4) -0.0005(4)
C41 0.0252(5) 0.0245(6) 0.0096(4) -0.0005(4) 0.0047(4) 0.0001(4)
C61 0.0208(5) 0.0257(6) 0.0138(5) -0.0007(4) 0.0005(4) -0.0013(4)
C12 0.0297(6) 0.0230(6) 0.0194(5) 0.0005(4) 0.0076(5) 0.0053(5)
C21 0.0328(6) 0.0264(6) 0.0159(5) -0.0008(4) 0.0019(4) -0.0034(5)
C51 0.0249(6) 0.0235(6) 0.0175(5) -0.0017(4) 0.0039(4) -0.0010(4)
C62 0.0372(7) 0.0253(6) 0.0186(6) -0.0001(4) 0.0062(5) 0.0088(5)
C71 0.0307(6) 0.0295(6) 0.0140(5) 0.0003(4) 0.0048(4) 0.0023(5)
C22 0.0307(6) 0.0256(6) 0.0329(7) 0.0003(5) 0.0122(5) 0.0052(5)
C32 0.0394(7) 0.0323(7) 0.0468(9) 0.0054(6) 0.0254(7) 0.0053(6)
C72 0.0262(6) 0.0327(7) 0.0435(8) -0.0059(6) 0.0075(6) -0.0001(5)
C52 0.0571(9) 0.0321(7) 0.0215(6) -0.0005(5) 0.0144(6) 0.0122(6)
C102 0.0366(7) 0.0318(7) 0.0232(6) -0.0079(5) 0.0025(5) 0.0039(5)
C81 0.0456(8) 0.0584(10) 0.0154(6) 0.0033(6) -0.0032(5) -0.0044(7)
C42 0.0597(10) 0.0348(7) 0.0365(8) 0.0055(6) 0.0302(7) 0.0119(7)
C112 0.0493(9) 0.0310(7) 0.0430(8) -0.0033(6) 0.0029(7) -0.0051(7)
C91 0.0524(9) 0.0589(10) 0.0192(6) 0.0083(6) 0.0170(6) 0.0213(8)
C122 0.0460(9) 0.0547(10) 0.0325(8) -0.0176(7) -0.0052(6) 0.0115(7)
C101 0.0621(10) 0.0376(8) 0.0332(7) -0.0016(6) 0.0254(7) -0.0121(7)
C82 0.0460(9) 0.0456(9) 0.0541(10) -0.0039(8) -0.0123(8) -0.0004(7)
C92 0.0373(8) 0.0382(9) 0.0796(13) -0.0138(8) 0.0205(8) -0.0054(7)
C11 0.0461(8) 0.0224(6) 0.0228(6) -0.0009(5) 0.0003(5) -0.0050(5)

loop_
_atom_type_symbol
_atom_type_description
_atom_type_scat_dispersion_real
_atom_type_scat_dispersion_imag
_atom_type_scat_source
C C 0.0033 0.0016 'International Tables Vol C Tables 4.2.6.8 and 6.1.1.4'
H H 0.0000 0.0000 'International Tables Vol C Tables 4.2.6.8 and 6.1.1.4'
N N 0.0061 0.0033 'International Tables Vol C Tables 4.2.6.8 and 6.1.1.4'

loop_
_geom_angle_atom_site_label_1
_geom_angle_atom_site_label_2
_geom_angle_atom_site_label_3
_geom_angle
_geom_angle_site_symmetry_1
_geom_angle_site_symmetry_3
_geom_angle_publ_flag
C41 N11 N11 120.40(7) . 2_556 ?
C61 N3 C12 123.86(10) . . ?
C21 C31 C31 119.32(7) . 2_556 ?
C21 C31 C41 124.12(11) . . ?
C31 C31 C41 116.56(7) 2_556 . ?
N11 C41 C31 123.04(11) . . ?
N11 C41 C51 115.14(10) . . ?
C31 C41 C51 121.82(10) . . ?
N3 C61 C51 124.30(10) . . ?
N3 C61 C71 116.66(10) . . ?
C51 C61 C71 118.79(10) . . ?
C22 C12 C62 121.48(11) . . ?
C22 C12 N3 119.51(11) . . ?
C62 C12 N3 118.54(11) . . ?
C11 C21 C31 120.04(12) . . ?
C41 C51 C61 112.77(10) . . ?
C52 C62 C12 117.58(13) . . ?
C52 C62 C102 122.77(12) . . ?
C12 C62 C102 119.55(11) . . ?
C101 C71 C91 109.16(12) . . ?
C101 C71 C81 108.96(12) . . ?
C91 C71 C81 108.52(12) . . ?
C101 C71 C61 109.76(10) . . ?
C91 C71 C61 113.73(10) . . ?
C81 C71 C61 106.59(11) . . ?
C32 C22 C12 118.33(13) . . ?
C32 C22 C72 121.65(13) . . ?
C12 C22 C72 119.93(11) . . ?
C42 C32 C22 121.06(14) . . ?
C22 C72 C92 114.13(14) . . ?
C22 C72 C82 109.80(12) . . ?
C92 C72 C82 111.14(13) . . ?
C42 C52 C62 121.64(14) . . ?
C62 C102 C122 113.94(12) . . ?
C62 C102 C112 109.44(12) . . ?
C122 C102 C112 110.43(12) . . ?
C52 C42 C32 119.90(13) . . ?
C21 C11 C11 120.62(8) . 2_556 ?

loop_
_geom_bond_atom_site_label_1
_geom_bond_atom_site_label_2
_geom_bond_distance
_geom_bond_site_symmetry_2
_geom_bond_publ_flag
N11 C41 1.3066(15) . ?
N11 N11 1.374(2) 2_556 ?
N3 C61 1.2710(15) . ?
N3 C12 1.4169(15) . ?
C31 C21 1.4142(17) . ?
C31 C31 1.415(2) 2_556 ?
C31 C41 1.4332(16) . ?
C41 C51 1.5144(16) . ?
C61 C51 1.5208(16) . ?
C61 C71 1.5356(16) . ?
C12 C22 1.4063(18) . ?
C12 C62 1.4109(17) . ?
C21 C11 1.3726(18) . ?
C62 C52 1.3985(18) . ?
C62 C102 1.509(2) . ?
C71 C101 1.524(2) . ?
C71 C91 1.5253(19) . ?
C71 C81 1.5321(19) . ?
C22 C32 1.3949(19) . ?
C22 C72 1.518(2) . ?
C32 C42 1.385(2) . ?
C72 C92 1.519(2) . ?
C72 C82 1.532(2) . ?
C52 C42 1.381(2) . ?
C102 C122 1.5279(19) . ?
C102 C112 1.529(2) . ?
C11 C11 1.401(3) 2_556 ?
